data_4510079
loop_
_publ_author_name
'Yang, Jin-Xia'
'Qin, Ye-Yan'
'Cheng, Jian-Kai'
'Yao, Yuan-Gen'

_publ_section_title
;
 Tuning Different Kinds of Entangled Networks by Varying N-Donor Ligands:
 From Self-Penetrating to Multi-interpenetrating
;
_journal_issue 3
_journal_name_full 'Crystal Growth &amp; Design'
_journal_page_first 1047
_journal_paper_doi 10.1021/cg401519w
_journal_volume 14
_journal_year 2014
_chemical_formula_moiety 'C17 H15 N2 O4 Zn, O'
_chemical_formula_sum 'C17 H15 N2 O5 Zn'
_chemical_formula_weight 392.70
_chemical_name_systematic
; 
 ? 
;
_space_group_IT_number 181
_symmetry_cell_setting hexagonal
_symmetry_space_group_name_Hall 'P 64 2 (0 0 2)'
_symmetry_space_group_name_H-M 'P 64 2 2'
_atom_sites_solution_hydrogens geom
_atom_sites_solution_primary direct
_atom_sites_solution_secondary difmap
_audit_creation_method SHELXL-97
_cell_angle_alpha 90.00
_cell_angle_beta 90.00
_cell_angle_gamma 120.00
_cell_formula_units_Z 6
_cell_length_a 11.5714(5)
_cell_length_b 11.5714(5)
_cell_length_c 22.773(2)
_cell_measurement_reflns_used 1146
_cell_measurement_temperature 293(2)
_cell_measurement_theta_max 29.0770
_cell_measurement_theta_min 2.6778
_cell_volume 2640.7(3)
_computing_structure_refinement 'SHELXL-97 (Sheldrick, 1997)'
_computing_structure_solution 'SHELXS-97 (Sheldrick, 1990)'
_diffrn_ambient_temperature 293(2)
_diffrn_measured_fraction_theta_full 0.998
_diffrn_measured_fraction_theta_max 0.998
_diffrn_measurement_device_type 'Xcalibur, Eos'
_diffrn_measurement_method '\w scans'
_diffrn_radiation_monochromator graphite
_diffrn_radiation_source 'fine-focus sealed tube'
_diffrn_radiation_type MoK\a
_diffrn_radiation_wavelength 0.71073
_diffrn_reflns_av_R_equivalents 0.0382
_diffrn_reflns_av_sigmaI/netI 0.0504
_diffrn_reflns_limit_h_max 13
_diffrn_reflns_limit_h_min -12
_diffrn_reflns_limit_k_max 5
_diffrn_reflns_limit_k_min -13
_diffrn_reflns_limit_l_max 15
_diffrn_reflns_limit_l_min -27
_diffrn_reflns_number 5502
_diffrn_reflns_theta_full 25.00
_diffrn_reflns_theta_max 25.00
_diffrn_reflns_theta_min 2.68
_diffrn_standards_decay_% none
_diffrn_standards_interval_count 0
_diffrn_standards_interval_time none
_diffrn_standards_number none
_exptl_absorpt_coefficient_mu 1.424
_exptl_absorpt_correction_T_max 1.00000
_exptl_absorpt_correction_T_min 0.64755
_exptl_absorpt_correction_type multi-scan
_exptl_absorpt_process_details crystalclear
_exptl_crystal_colour colorless
_exptl_crystal_density_diffrn 1.485
_exptl_crystal_density_method 'not measured'
_exptl_crystal_description prism
_exptl_crystal_F_000 1212.0
_exptl_crystal_size_max 0.3
_exptl_crystal_size_mid 0.2
_exptl_crystal_size_min 0.1
_refine_diff_density_max 0.411
_refine_diff_density_min -0.572
_refine_diff_density_rms 0.064
_refine_ls_abs_structure_details 'Flack H D (1983), Acta Cryst. A39, 876-881'
_refine_ls_abs_structure_Flack 0.01(7)
_refine_ls_extinction_method none
_refine_ls_goodness_of_fit_ref 0.986
_refine_ls_hydrogen_treatment constr
_refine_ls_matrix_type full
_refine_ls_number_parameters 115
_refine_ls_number_reflns 1562
_refine_ls_number_restraints 26
_refine_ls_restrained_S_all 1.008
_refine_ls_R_factor_all 0.1161
_refine_ls_R_factor_gt 0.0694
_refine_ls_shift/su_max 0.001
_refine_ls_shift/su_mean 0.000
_refine_ls_structure_factor_coef Fsqd
_refine_ls_weighting_details 'calc w=1/[\s^2^(Fo^2^)+(0.1359P)^2^+1.9123P] where P=(Fo^2^+2Fc^2^)/3'
_refine_ls_weighting_scheme calc
_refine_ls_wR_factor_gt 0.1921
_refine_ls_wR_factor_ref 0.2336
_reflns_number_gt 961
_reflns_number_total 1562
_reflns_threshold_expression >2sigma(I)
_cod_data_source_file cg401519w_si_002.cif
_cod_data_source_block Compound-1
_cod_original_sg_symbol_Hall 'P 64 2c (0'
_cod_database_code 4510079

loop_
_symmetry_equiv_pos_as_xyz
'x, y, z'
'-y, x-y, z+1/3'
'-x+y, -x, z+2/3'
'-x, -y, z'
'y, -x+y, z+1/3'
'x-y, x, z+2/3'
'y, x, -z+1/3'
'x-y, -y, -z'
'-x, -x+y, -z+2/3'
'-y, -x, -z+1/3'
'-x+y, y, -z'
'x, x-y, -z+2/3'

loop_
_atom_site_label
_atom_site_type_symbol
_atom_site_fract_x
_atom_site_fract_y
_atom_site_fract_z
_atom_site_U_iso_or_equiv
_atom_site_adp_type
_atom_site_occupancy
_atom_site_symmetry_multiplicity
_atom_site_calc_flag
_atom_site_refinement_flags
Zn1 Zn 1.18723(8) -0.18723(8) 0.1667 0.0888(6) Uani 1 2 d SU
O1 O 1.3285(9) -0.1800(11) 0.1175(4) 0.143(2) Uani 1 1 d U
O1W O 0.8249(17) 0.0000 0.0000 0.282(11) Uani 1 2 d S
O2 O 1.2169(11) -0.1871(13) 0.0502(4) 0.165(3) Uani 1 1 d U
N1 N 0.9955(9) -0.2579(7) 0.1400(3) 0.0761(17) Uani 1 1 d .
C1 C 1.3125(16) -0.1828(19) 0.0682(7) 0.141(2) Uani 1 1 d U
C2 C 1.4063(17) -0.1852(15) 0.0244(5) 0.140(3) Uani 1 1 d U
H2A H 1.4784 -0.1870 0.0413 0.168 Uiso 1 1 calc R
C3 C 0.9606(9) -0.1880(9) 0.1058(4) 0.088(3) Uani 1 1 d .
H3A H 1.0199 -0.0971 0.1017 0.106 Uiso 1 1 calc R
C4 C 0.8434(10) -0.2416(10) 0.0764(4) 0.096(3) Uani 1 1 d .
H4A H 0.8246 -0.1868 0.0532 0.115 Uiso 1 1 calc R
C5 C 0.7513(8) -0.3756(9) 0.0802(4) 0.076(2) Uani 1 1 d .
C6 C 0.7858(10) -0.4492(10) 0.1165(4) 0.090(3) Uani 1 1 d .
H6A H 0.7277 -0.5403 0.1209 0.108 Uiso 1 1 calc R
C7 C 0.9054(8) -0.3888(9) 0.1462(4) 0.081(2) Uani 1 1 d .
H7A H 0.9249 -0.4401 0.1713 0.097 Uiso 1 1 calc R
C8 C 0.6252(9) -0.4401(11) 0.0455(4) 0.097(3) Uani 1 1 d .
H8A H 0.6238 -0.5098 0.0213 0.117 Uiso 1 1 calc R
H8B H 0.6246 -0.3742 0.0193 0.117 Uiso 1 1 calc R
C9 C 0.5000 -0.5000 0.0825(5) 0.085(4) Uani 1 2 d S
H9A H 0.5018 -0.4321 0.1073 0.102 Uiso 0.50 1 d PR

loop_
_atom_site_aniso_label
_atom_site_aniso_U_11
_atom_site_aniso_U_22
_atom_site_aniso_U_33
_atom_site_aniso_U_23
_atom_site_aniso_U_13
_atom_site_aniso_U_12
Zn1 0.0740(7) 0.0740(7) 0.1067(11) -0.0052(7) -0.0052(7) 0.0282(7)
O1 0.123(5) 0.159(5) 0.139(4) -0.025(5) 0.020(4) 0.065(4)
O1W 0.192(13) 0.24(2) 0.43(3) 0.15(2) 0.073(11) 0.120(10)
O2 0.127(5) 0.205(7) 0.161(5) -0.004(5) 0.020(4) 0.082(5)
N1 0.076(4) 0.070(4) 0.081(4) -0.001(3) -0.003(4) 0.035(4)
C1 0.121(5) 0.160(5) 0.139(4) -0.017(5) 0.019(4) 0.068(4)
C2 0.124(5) 0.155(5) 0.137(5) -0.016(5) 0.020(4) 0.065(5)
C3 0.082(7) 0.070(5) 0.106(7) 0.004(6) 0.006(5) 0.033(5)
C4 0.110(8) 0.079(6) 0.100(7) 0.011(6) -0.007(6) 0.048(6)
C5 0.071(5) 0.094(7) 0.067(4) 0.009(5) 0.008(4) 0.043(5)
C6 0.075(6) 0.075(5) 0.105(6) 0.005(5) 0.010(6) 0.027(5)
C7 0.062(5) 0.084(6) 0.092(6) 0.012(5) 0.000(4) 0.034(5)
C8 0.079(6) 0.136(9) 0.081(5) 0.007(5) 0.006(5) 0.057(6)
C9 0.076(8) 0.098(10) 0.074(6) 0.000 0.000 0.039(6)

loop_
_atom_type_symbol
_atom_type_description
_atom_type_scat_dispersion_real
_atom_type_scat_dispersion_imag
_atom_type_scat_source
C C 0.0033 0.0016 'International Tables Vol C Tables 4.2.6.8 and 6.1.1.4'
H H 0.0000 0.0000 'International Tables Vol C Tables 4.2.6.8 and 6.1.1.4'
N N 0.0061 0.0033 'International Tables Vol C Tables 4.2.6.8 and 6.1.1.4'
O O 0.0106 0.0060 'International Tables Vol C Tables 4.2.6.8 and 6.1.1.4'
Zn Zn 0.2839 1.4301 'International Tables Vol C Tables 4.2.6.8 and 6.1.1.4'

loop_
_geom_angle_atom_site_label_1
_geom_angle_atom_site_label_2
_geom_angle_atom_site_label_3
_geom_angle
_geom_angle_site_symmetry_1
_geom_angle_site_symmetry_3
O1 Zn1 O1 92.8(7) 10_665 .
O1 Zn1 N1 124.6(3) 10_665 10_665
O1 Zn1 N1 104.7(4) . 10_665
O1 Zn1 N1 104.7(4) 10_665 .
O1 Zn1 N1 124.6(3) . .
N1 Zn1 N1 106.9(4) 10_665 .
C1 O1 Zn1 116.5(12) . .
C3 N1 C7 116.5(8) . .
C3 N1 Zn1 122.3(7) . .
C7 N1 Zn1 119.7(6) . .
O1 C1 O2 119.3(16) . .
O1 C1 C2 123.7(17) . .
O2 C1 C2 116.9(16) . .
C2 C2 C1 134(3) 11_855 .
C2 C2 H2A 113.2 11_855 .
C1 C2 H2A 113.2 . .
N1 C3 C4 123.6(9) . .
N1 C3 H3A 118.2 . .
C4 C3 H3A 118.2 . .
C3 C4 C5 121.3(9) . .
C3 C4 H4A 119.3 . .
C5 C4 H4A 119.3 . .
C4 C5 C6 115.6(9) . .
C4 C5 C8 122.9(9) . .
C6 C5 C8 121.4(9) . .
C7 C6 C5 120.6(9) . .
C7 C6 H6A 119.7 . .
C5 C6 H6A 119.7 . .
N1 C7 C6 122.4(8) . .
N1 C7 H7A 118.8 . .
C6 C7 H7A 118.8 . .
C5 C8 C9 114.1(7) . .
C5 C8 H8A 108.7 . .
C9 C8 H8A 108.7 . .
C5 C8 H8B 108.7 . .
C9 C8 H8B 108.7 . .
H8A C8 H8B 107.6 . .
C8 C9 C8 112.2(10) 4_645 .
C8 C9 H9A 109.1 4_645 .
C8 C9 H9A 109.3 . .

loop_
_geom_bond_atom_site_label_1
_geom_bond_atom_site_label_2
_geom_bond_distance
_geom_bond_site_symmetry_2
Zn1 O1 1.949(9) 10_665
Zn1 O1 1.949(9) .
Zn1 N1 2.036(8) 10_665
Zn1 N1 2.036(8) .
O1 C1 1.135(15) .
O2 C1 1.158(16) .
N1 C3 1.324(11) .
N1 C7 1.350(12) .
C1 C2 1.484(19) .
C2 C2 1.11(2) 11_855
C2 H2A 0.9300 .
C3 C4 1.353(11) .
C3 H3A 0.9300 .
C4 C5 1.376(13) .
C4 H4A 0.9300 .
C5 C6 1.382(13) .
C5 C8 1.491(12) .
C6 C7 1.376(12) .
C6 H6A 0.9300 .
C7 H7A 0.9300 .
C8 C9 1.511(11) .
C8 H8A 0.9700 .
C8 H8B 0.9700 .
C9 C8 1.511(11) 4_645
C9 H9A 0.9600 .
